data_4030221
loop_
_publ_author_name
'Smirnov, Vladimir O.'
'Struchkova, Marina I.'
'Arkhipov, Dmitry E.'
'Korlyukov, Alexander A.'
'Dilman, Alexander D.'

_publ_section_title
;
 Synthesis of gem-difluorinated nitroso compounds.
;
_journal_issue 23
_journal_name_full 'The Journal of organic chemistry'
_journal_page_first 11819
_journal_page_last 11823
_journal_paper_doi 10.1021/jo5023537
_journal_volume 79
_journal_year 2014
_chemical_formula_moiety 'C15 H11 F2 N O3'
_chemical_formula_sum 'C15 H11 F2 N O3'
_chemical_formula_weight 291.25
_chemical_name_systematic
; 
 ? 
;
_space_group_IT_number 14
_symmetry_cell_setting monoclinic
_symmetry_space_group_name_Hall '-P 2yn'
_symmetry_space_group_name_H-M 'P 1 21/n 1'
_atom_sites_solution_hydrogens geom
_atom_sites_solution_primary direct
_atom_sites_solution_secondary difmap
_audit_creation_method SHELXL-97
_cell_angle_alpha 90.00
_cell_angle_beta 107.501(2)
_cell_angle_gamma 90.00
_cell_formula_units_Z 4
_cell_length_a 15.830(2)
_cell_length_b 5.1326(7)
_cell_length_c 17.275(2)
_cell_measurement_reflns_used 3018
_cell_measurement_temperature 120(2)
_cell_measurement_theta_max 29.11
_cell_measurement_theta_min 2.47
_cell_volume 1338.6(3)
_computing_cell_refinement 'APEX2 (Bruker, 2005)'
_computing_data_collection 'APEX2 (Bruker, 2005)'
_computing_data_reduction 'APEX2 (Bruker, 2005)'
_computing_molecular_graphics 'SHELXTL ver. 5.1 (Sheldrick, 1998)'
_computing_publication_material 'SHELXTL ver. 5.1 (Sheldrick, 1998)'
_computing_structure_refinement 'SHELXTL ver. 5.1 (Sheldrick, 1998)'
_computing_structure_solution 'SHELXTL ver. 5.1 (Sheldrick, 1998)'
_diffrn_ambient_temperature 120(2)
_diffrn_measured_fraction_theta_full 0.993
_diffrn_measured_fraction_theta_max 0.993
_diffrn_measurement_device_type 'Bruker APEX II CCD area detector'
_diffrn_measurement_method '\f and \w scans'
_diffrn_radiation_monochromator graphite
_diffrn_radiation_source 'fine-focus sealed tube'
_diffrn_radiation_type MoK\a
_diffrn_radiation_wavelength 0.71073
_diffrn_reflns_av_R_equivalents 0.0493
_diffrn_reflns_av_sigmaI/netI 0.0400
_diffrn_reflns_limit_h_max 19
_diffrn_reflns_limit_h_min -19
_diffrn_reflns_limit_k_max 6
_diffrn_reflns_limit_k_min -6
_diffrn_reflns_limit_l_max 21
_diffrn_reflns_limit_l_min -21
_diffrn_reflns_number 11699
_diffrn_reflns_theta_full 25.99
_diffrn_reflns_theta_max 25.99
_diffrn_reflns_theta_min 2.09
_exptl_absorpt_coefficient_mu 0.119
_exptl_absorpt_correction_T_max 0.9976
_exptl_absorpt_correction_T_min 0.9662
_exptl_absorpt_correction_type multi-scan
_exptl_absorpt_process_details 'APEX2 (Bruker, 2005)'
_exptl_crystal_colour 'light blue'
_exptl_crystal_density_diffrn 1.445
_exptl_crystal_density_method 'not measured'
_exptl_crystal_description plate
_exptl_crystal_F_000 600
_exptl_crystal_size_max 0.29
_exptl_crystal_size_mid 0.12
_exptl_crystal_size_min 0.02
_refine_diff_density_max 0.221
_refine_diff_density_min -0.223
_refine_diff_density_rms 0.043
_refine_ls_extinction_method none
_refine_ls_goodness_of_fit_ref 1.054
_refine_ls_hydrogen_treatment constr
_refine_ls_matrix_type full
_refine_ls_number_parameters 190
_refine_ls_number_reflns 2620
_refine_ls_number_restraints 0
_refine_ls_restrained_S_all 1.054
_refine_ls_R_factor_all 0.0769
_refine_ls_R_factor_gt 0.0459
_refine_ls_shift/su_max 0.000
_refine_ls_shift/su_mean 0.000
_refine_ls_structure_factor_coef Fsqd
_refine_ls_weighting_details 'calc w=1/[\s^2^(Fo^2^)+(0.0591P)^2^+0.2054P] where P=(Fo^2^+2Fc^2^)/3'
_refine_ls_weighting_scheme calc
_refine_ls_wR_factor_gt 0.1071
_refine_ls_wR_factor_ref 0.1212
_reflns_number_gt 1812
_reflns_number_total 2620
_reflns_threshold_expression I>2u(I)
_cod_data_source_file jo5023537_si_002.cif
_cod_data_source_block sv74
_cod_depositor_comments
;
The following automatic conversions were performed:

'_symmetry_cell_setting' value 'Monoclinic' changed to 'monoclinic'
according to
/home/saulius/struct/COD-crude-data--automatic-downloads/rss-feeds/ACS/lib/dictionaries/cif_core.dic
dictionary named 'cif_core.dic' version 2.4.2 from 2011-04-26.

Automatic conversion script
Id: cif_fix_values 2935 2014-11-11 08:27:57Z andrius 

 Adding full bibliography for 4030221--4030222.cif.
;
_cod_original_sg_symbol_H-M 'P 21/n'
_cod_database_code 4030221

loop_
_symmetry_equiv_pos_as_xyz
'x, y, z'
'-x+1/2, y+1/2, -z+1/2'
'-x, -y, -z'
'x-1/2, -y-1/2, z-1/2'

loop_
_atom_site_label
_atom_site_type_symbol
_atom_site_fract_x
_atom_site_fract_y
_atom_site_fract_z
_atom_site_U_iso_or_equiv
_atom_site_adp_type
_atom_site_occupancy
_atom_site_symmetry_multiplicity
_atom_site_calc_flag
_atom_site_refinement_flags
F1 F 0.92232(10) 0.9017(3) 0.08606(10) 0.0594(4) Uani 1 1 d .
F2 F 0.90335(9) 0.5241(3) 0.02856(8) 0.0551(4) Uani 1 1 d .
O1 O 1.05676(13) 0.4018(4) 0.12271(12) 0.0673(6) Uani 1 1 d .
O2 O 0.52865(9) 0.7691(3) 0.09635(8) 0.0294(4) Uani 1 1 d .
O3 O 0.52706(10) 0.5093(3) 0.20007(9) 0.0451(4) Uani 1 1 d .
N1 N 1.03536(14) 0.6160(5) 0.13156(13) 0.0536(6) Uani 1 1 d .
C1 C 0.93520(14) 0.6438(5) 0.10055(13) 0.0378(5) Uani 1 1 d .
C2 C 0.89428(13) 0.5457(4) 0.16197(12) 0.0302(5) Uani 1 1 d .
H2A H 0.9258 0.6229 0.2154 0.036 Uiso 1 1 calc R
H2B H 0.9021 0.3544 0.1667 0.036 Uiso 1 1 calc R
C3 C 0.79696(13) 0.6079(4) 0.14184(11) 0.0263(5) Uani 1 1 d .
C4 C 0.76896(13) 0.8228(4) 0.17552(11) 0.0270(5) Uani 1 1 d .
H4A H 0.8116 0.9362 0.2096 0.032 Uiso 1 1 calc R
C5 C 0.68029(13) 0.8754(4) 0.16057(11) 0.0282(5) Uani 1 1 d .
H5A H 0.6617 1.0235 0.1841 0.034 Uiso 1 1 calc R
C6 C 0.61896(12) 0.7104(4) 0.11098(11) 0.0260(5) Uani 1 1 d .
C7 C 0.64403(13) 0.4993(4) 0.07450(11) 0.0287(5) Uani 1 1 d .
H7A H 0.6008 0.3897 0.0394 0.034 Uiso 1 1 calc R
C8 C 0.73350(13) 0.4486(4) 0.08969(12) 0.0285(5) Uani 1 1 d .
H8A H 0.7518 0.3040 0.0644 0.034 Uiso 1 1 calc R
C9 C 0.48991(13) 0.6652(4) 0.14959(11) 0.0290(5) Uani 1 1 d .
C10 C 0.39940(13) 0.7675(4) 0.13766(11) 0.0270(5) Uani 1 1 d .
C11 C 0.36600(14) 0.9760(4) 0.08652(12) 0.0310(5) Uani 1 1 d .
H11A H 0.4013 1.0585 0.0579 0.037 Uiso 1 1 calc R
C12 C 0.28093(15) 1.0629(4) 0.07748(13) 0.0386(6) Uani 1 1 d .
H12A H 0.2579 1.2063 0.0428 0.046 Uiso 1 1 calc R
C13 C 0.22951(15) 0.9431(4) 0.11832(14) 0.0399(6) Uani 1 1 d .
H13A H 0.1709 1.0026 0.1113 0.048 Uiso 1 1 calc R
C14 C 0.26279(15) 0.7362(5) 0.16966(14) 0.0414(6) Uani 1 1 d .
H14A H 0.2272 0.6543 0.1981 0.050 Uiso 1 1 calc R
C15 C 0.34759(14) 0.6491(4) 0.17953(13) 0.0357(5) Uani 1 1 d .
H15A H 0.3707 0.5077 0.2151 0.043 Uiso 1 1 calc R

loop_
_atom_site_aniso_label
_atom_site_aniso_U_11
_atom_site_aniso_U_22
_atom_site_aniso_U_33
_atom_site_aniso_U_23
_atom_site_aniso_U_13
_atom_site_aniso_U_12
F1 0.0523(9) 0.0455(9) 0.0845(11) 0.0232(8) 0.0269(8) -0.0013(7)
F2 0.0440(8) 0.0906(11) 0.0319(7) -0.0068(7) 0.0130(6) 0.0022(8)
O1 0.0508(12) 0.0748(15) 0.0802(14) 0.0116(12) 0.0254(10) 0.0128(11)
O2 0.0253(8) 0.0354(8) 0.0253(7) 0.0061(6) 0.0043(6) 0.0019(6)
O3 0.0287(8) 0.0553(10) 0.0484(9) 0.0301(8) 0.0071(7) 0.0067(8)
N1 0.0399(12) 0.0663(15) 0.0604(14) 0.0082(12) 0.0237(11) 0.0086(11)
C1 0.0328(12) 0.0427(13) 0.0374(13) 0.0016(11) 0.0099(10) -0.0001(11)
C2 0.0302(11) 0.0304(11) 0.0288(11) -0.0015(9) 0.0071(9) -0.0027(9)
C3 0.0258(11) 0.0285(11) 0.0226(9) 0.0065(8) 0.0044(8) -0.0023(8)
C4 0.0295(11) 0.0259(10) 0.0239(10) 0.0005(8) 0.0052(8) -0.0059(9)
C5 0.0339(12) 0.0256(11) 0.0245(10) -0.0003(8) 0.0078(9) 0.0008(9)
C6 0.0257(11) 0.0298(11) 0.0198(9) 0.0064(8) 0.0027(8) -0.0004(9)
C7 0.0300(11) 0.0277(11) 0.0244(10) -0.0026(8) 0.0019(8) -0.0059(9)
C8 0.0315(11) 0.0247(10) 0.0287(10) -0.0012(8) 0.0081(9) -0.0017(9)
C9 0.0301(11) 0.0281(11) 0.0242(10) 0.0019(9) 0.0016(8) -0.0053(9)
C10 0.0262(11) 0.0292(11) 0.0221(9) -0.0044(8) 0.0020(8) -0.0010(9)
C11 0.0352(12) 0.0303(11) 0.0258(10) -0.0004(9) 0.0068(9) 0.0004(9)
C12 0.0381(13) 0.0355(13) 0.0379(12) 0.0018(10) 0.0047(10) 0.0108(10)
C13 0.0330(13) 0.0418(13) 0.0438(13) -0.0042(11) 0.0099(11) 0.0086(10)
C14 0.0351(13) 0.0466(14) 0.0443(13) 0.0024(11) 0.0146(11) 0.0006(11)
C15 0.0340(12) 0.0370(12) 0.0337(11) 0.0060(10) 0.0068(10) 0.0015(10)

loop_
_atom_type_symbol
_atom_type_description
_atom_type_scat_dispersion_real
_atom_type_scat_dispersion_imag
_atom_type_scat_source
C C 0.0033 0.0016 'International Tables Vol C Tables 4.2.6.8 and 6.1.1.4'
H H 0.0000 0.0000 'International Tables Vol C Tables 4.2.6.8 and 6.1.1.4'
N N 0.0061 0.0033 'International Tables Vol C Tables 4.2.6.8 and 6.1.1.4'
O O 0.0106 0.0060 'International Tables Vol C Tables 4.2.6.8 and 6.1.1.4'
F F 0.0171 0.0103 'International Tables Vol C Tables 4.2.6.8 and 6.1.1.4'

loop_
_geom_angle_atom_site_label_1
_geom_angle_atom_site_label_2
_geom_angle_atom_site_label_3
_geom_angle
C9 O2 C6 115.81(14)
O1 N1 C1 110.7(2)
F2 C1 F1 106.44(19)
F2 C1 C2 112.54(18)
F1 C1 C2 112.95(19)
F2 C1 N1 110.19(18)
F1 C1 N1 103.91(18)
C2 C1 N1 110.41(18)
C1 C2 C3 113.43(17)
C1 C2 H2A 108.9
C3 C2 H2A 108.9
C1 C2 H2B 108.9
C3 C2 H2B 108.9
H2A C2 H2B 107.7
C4 C3 C8 118.70(19)
C4 C3 C2 120.48(18)
C8 C3 C2 120.81(18)
C5 C4 C3 121.10(19)
C5 C4 H4A 119.5
C3 C4 H4A 119.5
C6 C5 C4 119.02(19)
C6 C5 H5A 120.5
C4 C5 H5A 120.5
C7 C6 C5 121.68(19)
C7 C6 O2 120.37(17)
C5 C6 O2 117.92(17)
C6 C7 C8 118.83(18)
C6 C7 H7A 120.6
C8 C7 H7A 120.6
C7 C8 C3 120.61(19)
C7 C8 H8A 119.7
C3 C8 H8A 119.7
O3 C9 O2 122.11(18)
O3 C9 C10 125.45(19)
O2 C9 C10 112.44(16)
C11 C10 C15 119.90(19)
C11 C10 C9 121.97(18)
C15 C10 C9 118.13(18)
C12 C11 C10 119.5(2)
C12 C11 H11A 120.2
C10 C11 H11A 120.2
C13 C12 C11 120.4(2)
C13 C12 H12A 119.8
C11 C12 H12A 119.8
C12 C13 C14 120.2(2)
C12 C13 H13A 119.9
C14 C13 H13A 119.9
C15 C14 C13 119.9(2)
C15 C14 H14A 120.1
C13 C14 H14A 120.1
C14 C15 C10 120.1(2)
C14 C15 H15A 120.0
C10 C15 H15A 120.0

loop_
_geom_bond_atom_site_label_1
_geom_bond_atom_site_label_2
_geom_bond_distance
F1 C1 1.351(3)
F2 C1 1.342(2)
O1 N1 1.174(3)
O2 C9 1.358(2)
O2 C6 1.408(2)
O3 C9 1.199(2)
N1 C1 1.520(3)
C1 C2 1.487(3)
C2 C3 1.508(3)
C2 H2A 0.9900
C2 H2B 0.9900
C3 C4 1.381(3)
C3 C8 1.395(3)
C4 C5 1.375(3)
C4 H4A 0.9500
C5 C6 1.376(3)
C5 H5A 0.9500
C6 C7 1.371(3)
C7 C8 1.385(3)
C7 H7A 0.9500
C8 H8A 0.9500
C9 C10 1.481(3)
C10 C11 1.387(3)
C10 C15 1.386(3)
C11 C12 1.382(3)
C11 H11A 0.9500
C12 C13 1.372(3)
C12 H12A 0.9500
C13 C14 1.382(3)
C13 H13A 0.9500
C14 C15 1.376(3)
C14 H14A 0.9500
C15 H15A 0.9500

loop_
_geom_torsion_atom_site_label_1
_geom_torsion_atom_site_label_2
_geom_torsion_atom_site_label_3
_geom_torsion_atom_site_label_4
_geom_torsion
O1 N1 C1 F2 -44.3(3)
O1 N1 C1 F1 -158.0(2)
O1 N1 C1 C2 80.6(3)
F2 C1 C2 C3 -66.2(2)
F1 C1 C2 C3 54.4(3)
N1 C1 C2 C3 170.23(18)
C1 C2 C3 C4 -96.7(2)
C1 C2 C3 C8 84.0(2)
C8 C3 C4 C5 2.2(3)
C2 C3 C4 C5 -177.06(18)
C3 C4 C5 C6 -0.2(3)
C4 C5 C6 C7 -1.8(3)
C4 C5 C6 O2 -179.73(16)
C9 O2 C6 C7 92.4(2)
C9 O2 C6 C5 -89.6(2)
C5 C6 C7 C8 1.5(3)
O2 C6 C7 C8 179.42(17)
C6 C7 C8 C3 0.7(3)
C4 C3 C8 C7 -2.5(3)
C2 C3 C8 C7 176.80(18)
C6 O2 C9 O3 -8.4(3)
C6 O2 C9 C10 171.33(16)
O3 C9 C10 C11 169.93(19)
O2 C9 C10 C11 -9.8(3)
O3 C9 C10 C15 -9.9(3)
O2 C9 C10 C15 170.38(17)
C15 C10 C11 C12 -0.4(3)
C9 C10 C11 C12 179.79(19)
C10 C11 C12 C13 -0.4(3)
C11 C12 C13 C14 0.7(3)
C12 C13 C14 C15 -0.3(3)
C13 C14 C15 C10 -0.4(3)
C11 C10 C15 C14 0.8(3)
C9 C10 C15 C14 -179.37(19)
